data_7228958
loop_
_publ_author_name
'Shen, Guangyu'
'Gou, Fei'
'Cheng, Jinghui'
'Zhang, Xiaohong'
'Zhou, Xiangge'
'Xiang, Haifeng'

_publ_section_title
;
 Chiral and non-conjugated fluorescent salen ligands: AIE, anion probes,
 chiral recognition of unprotected amino acids, and cell imaging
 applications
;
_journal_issue 64
_journal_name_full 'RSC Adv.'
_journal_page_first 40640
_journal_paper_doi 10.1039/C7RA08267C
_journal_volume 7
_journal_year 2017
_chemical_formula_moiety '2(C14 H11 Cl N O)'
_chemical_formula_sum 'C28 H22 Cl2 N2 O2'
_chemical_formula_weight 489.37
_space_group_crystal_system monoclinic
_space_group_IT_number 15
_space_group_name_Hall '-I 2ya'
_space_group_name_H-M_alt 'I 1 2/a 1'
_symmetry_space_group_name_Hall '-I 2ya'
_symmetry_space_group_name_H-M 'I 1 2/a 1'
_atom_sites_solution_hydrogens geom
_atom_sites_solution_primary direct
_audit_creation_date 2017-04-07
_audit_creation_method
;
Olex2 1.2
(compiled 2016.02.19 svn.r3266 for OlexSys, GUI svn.r5155)
;
_audit_update_record
;
2017-05-19 deposited with the CCDC.
2017-08-14 downloaded from the CCDC.
;
_cell_angle_alpha 90
_cell_angle_beta 92.0418(17)
_cell_angle_gamma 90
_cell_formula_units_Z 8
_cell_length_a 10.4917(2)
_cell_length_b 25.8936(5)
_cell_length_c 18.0444(3)
_cell_measurement_reflns_used 9056
_cell_measurement_temperature 136.12(18)
_cell_measurement_theta_max 72.3990
_cell_measurement_theta_min 4.5410
_cell_volume 4898.97(16)
_computing_cell_refinement
;
CrysAlisPro, Agilent Technologies,
Version 1.171.37.35 (release 13-08-2014 CrysAlis171 .NET)
(compiled Aug 13 2014,18:06:01)
;
_computing_data_collection
;
CrysAlisPro, Agilent Technologies,
Version 1.171.37.35 (release 13-08-2014 CrysAlis171 .NET)
(compiled Aug 13 2014,18:06:01)
;
_computing_data_reduction
;
CrysAlisPro, Agilent Technologies,
Version 1.171.37.35 (release 13-08-2014 CrysAlis171 .NET)
(compiled Aug 13 2014,18:06:01)
;
_computing_molecular_graphics 'Olex2 (Dolomanov et al., 2009)'
_computing_publication_material 'Olex2 (Dolomanov et al., 2009)'
_computing_structure_refinement 'ShelXL (Sheldrick, 2015)'
_computing_structure_solution 'ShelXT (Sheldrick, 2015)'
_diffrn_ambient_environment N~2~
_diffrn_ambient_temperature 136.12(18)
_diffrn_detector 'CCD plate'
_diffrn_detector_area_resol_mean 15.9595
_diffrn_detector_type EosS2
_diffrn_measured_fraction_theta_full 0.999
_diffrn_measured_fraction_theta_max 0.992
_diffrn_measurement_details
;
#__ type_ start__ end____ width___ exp.time_
  1 omega    1.00   75.00   1.0000    1.0000
omega____ theta____ kappa____ phi______ frames
    -       36.2921  -99.0000    0.0000 74

#__ type_ start__ end____ width___ exp.time_
  2 omega   20.00  104.00   1.0000    1.0000
omega____ theta____ kappa____ phi______ frames
    -       36.2921   57.0000  120.0000 84

#__ type_ start__ end____ width___ exp.time_
  3 omega  -31.00   63.00   1.0000    1.0000
omega____ theta____ kappa____ phi______ frames
    -       36.2921  -77.0000   30.0000 94

#__ type_ start__ end____ width___ exp.time_
  4 omega  -31.00   63.00   1.0000    1.0000
omega____ theta____ kappa____ phi______ frames
    -       36.2921  -77.0000 -150.0000 94

#__ type_ start__ end____ width___ exp.time_
  5 omega   17.00  105.00   1.0000    1.0000
omega____ theta____ kappa____ phi______ frames
    -       36.2921   38.0000 -150.0000 88

#__ type_ start__ end____ width___ exp.time_
  6 omega    1.00   75.00   1.0000    1.0000
omega____ theta____ kappa____ phi______ frames
    -       36.2921  -99.0000  120.0000 74

#__ type_ start__ end____ width___ exp.time_
  7 omega   20.00  104.00   1.0000    1.0000
omega____ theta____ kappa____ phi______ frames
    -       36.2921   57.0000  -60.0000 84

#__ type_ start__ end____ width___ exp.time_
  8 omega   10.00  104.00   1.0000    1.0000
omega____ theta____ kappa____ phi______ frames
    -       36.2921   77.0000  -30.0000 94

#__ type_ start__ end____ width___ exp.time_
  9 omega  -31.00   63.00   1.0000    1.0000
omega____ theta____ kappa____ phi______ frames
    -       36.2921  -77.0000 -120.0000 94

#__ type_ start__ end____ width___ exp.time_
 10 omega   38.00   91.00   1.0000    3.9000
omega____ theta____ kappa____ phi______ frames
    -      108.0000  -30.0000 -150.0000 53

#__ type_ start__ end____ width___ exp.time_
 11 omega   41.00  126.00   1.0000    3.9000
omega____ theta____ kappa____ phi______ frames
    -      108.0000  -61.0000  150.0000 85

#__ type_ start__ end____ width___ exp.time_
 12 omega   37.00  146.00   1.0000    3.9000
omega____ theta____ kappa____ phi______ frames
    -      108.0000  -15.0000   60.0000 109

#__ type_ start__ end____ width___ exp.time_
 13 omega   38.00   91.00   1.0000    3.9000
omega____ theta____ kappa____ phi______ frames
    -      108.0000  -30.0000  -90.0000 53

#__ type_ start__ end____ width___ exp.time_
 14 omega   39.00  109.00   1.0000    3.9000
omega____ theta____ kappa____ phi______ frames
    -      108.0000  -94.0000  150.0000 70

#__ type_ start__ end____ width___ exp.time_
 15 omega   84.00  176.00   1.0000    3.9000
omega____ theta____ kappa____ phi______ frames
    -      108.0000  140.0000   71.0000 92

#__ type_ start__ end____ width___ exp.time_
 16 omega   39.00  109.00   1.0000    3.9000
omega____ theta____ kappa____ phi______ frames
    -      108.0000  -94.0000 -180.0000 70

#__ type_ start__ end____ width___ exp.time_
 17 omega   90.00  175.00   1.0000    3.9000
omega____ theta____ kappa____ phi______ frames
    -      108.0000   61.0000 -180.0000 85

#__ type_ start__ end____ width___ exp.time_
 18 omega   39.00  109.00   1.0000    3.9000
omega____ theta____ kappa____ phi______ frames
    -      108.0000  -94.0000   60.0000 70

#__ type_ start__ end____ width___ exp.time_
 19 omega   38.00  116.00   1.0000    3.9000
omega____ theta____ kappa____ phi______ frames
    -      108.0000 -111.0000   30.0000 78

#__ type_ start__ end____ width___ exp.time_
 20 omega   90.00  175.00   1.0000    3.9000
omega____ theta____ kappa____ phi______ frames
    -      108.0000   61.0000  150.0000 85

#__ type_ start__ end____ width___ exp.time_
 21 omega  100.00  178.00   1.0000    3.9000
omega____ theta____ kappa____ phi______ frames
    -      108.0000  111.0000   30.0000 78

#__ type_ start__ end____ width___ exp.time_
 22 omega   38.00   91.00   1.0000    3.9000
omega____ theta____ kappa____ phi______ frames
    -      108.0000  -30.0000  -30.0000 53

#__ type_ start__ end____ width___ exp.time_
 23 omega   37.00  146.00   1.0000    3.9000
omega____ theta____ kappa____ phi______ frames
    -      108.0000  -15.0000  150.0000 109

#__ type_ start__ end____ width___ exp.time_
 24 omega   40.00   98.00   1.0000    3.9000
omega____ theta____ kappa____ phi______ frames
    -      108.0000  -45.0000   30.0000 58

#__ type_ start__ end____ width___ exp.time_
 25 omega   38.00   91.00   1.0000    3.9000
omega____ theta____ kappa____ phi______ frames
    -      108.0000  -30.0000   90.0000 53

#__ type_ start__ end____ width___ exp.time_
 26 omega   20.00  104.00   1.0000    1.0000
omega____ theta____ kappa____ phi______ frames
    -       36.2921   57.0000 -120.0000 84

#__ type_ start__ end____ width___ exp.time_
 27 omega  -35.00   66.00   1.0000    1.0000
omega____ theta____ kappa____ phi______ frames
    -       36.2921  -19.0000   60.0000 101

#__ type_ start__ end____ width___ exp.time_
 28 omega   10.00  104.00   1.0000    1.0000
omega____ theta____ kappa____ phi______ frames
    -       36.2921   77.0000  150.0000 94

#__ type_ start__ end____ width___ exp.time_
 29 omega  -33.00   49.00   1.0000    1.0000
omega____ theta____ kappa____ phi______ frames
    -       36.2921  -38.0000 -120.0000 82

#__ type_ start__ end____ width___ exp.time_
 30 omega   20.00  104.00   1.0000    1.0000
omega____ theta____ kappa____ phi______ frames
    -       36.2921   57.0000   60.0000 84
;
_diffrn_measurement_device 'four-circle diffractometer'
_diffrn_measurement_device_type 'New Gemini, Dual, Cu at zero, EosS2'
_diffrn_measurement_method '\w scans'
_diffrn_orient_matrix_UB_11 0.0020940000
_diffrn_orient_matrix_UB_12 -0.0444409000
_diffrn_orient_matrix_UB_13 0.0567827000
_diffrn_orient_matrix_UB_21 -0.0102150000
_diffrn_orient_matrix_UB_22 -0.0395054000
_diffrn_orient_matrix_UB_23 -0.0637674000
_diffrn_orient_matrix_UB_31 0.1465909000
_diffrn_orient_matrix_UB_32 -0.0020372000
_diffrn_orient_matrix_UB_33 -0.0021744000
_diffrn_radiation_monochromator graphite
_diffrn_radiation_probe x-ray
_diffrn_radiation_type CuK\a
_diffrn_radiation_wavelength 1.54184
_diffrn_reflns_av_R_equivalents 0.0613
_diffrn_reflns_av_unetI/netI 0.0320
_diffrn_reflns_Laue_measured_fraction_full 0.999
_diffrn_reflns_Laue_measured_fraction_max 0.992
_diffrn_reflns_limit_h_max 12
_diffrn_reflns_limit_h_min -8
_diffrn_reflns_limit_k_max 31
_diffrn_reflns_limit_k_min -31
_diffrn_reflns_limit_l_max 22
_diffrn_reflns_limit_l_min -22
_diffrn_reflns_number 27245
_diffrn_reflns_point_group_measured_fraction_full 0.999
_diffrn_reflns_point_group_measured_fraction_max 0.992
_diffrn_reflns_theta_full 67.684
_diffrn_reflns_theta_max 72.653
_diffrn_reflns_theta_min 4.905
_diffrn_source 'Enhance (Cu) X-ray Source'
_exptl_absorpt_coefficient_mu 2.607
_exptl_absorpt_correction_T_max 1.00000
_exptl_absorpt_correction_T_min 0.26886
_exptl_absorpt_correction_type multi-scan
_exptl_absorpt_process_details
;
CrysAlisPro, Agilent Technologies,
Version 1.171.37.35 (release 13-08-2014 CrysAlis171 .NET)
(compiled Aug 13 2014,18:06:01)
Empirical absorption correction using spherical harmonics,
 implemented in SCALE3 ABSPACK scaling algorithm.
;
_exptl_crystal_colour 'clear light colourless'
_exptl_crystal_colour_lustre clear
_exptl_crystal_colour_modifier light
_exptl_crystal_colour_primary colourless
_exptl_crystal_density_diffrn 1.327
_exptl_crystal_description plate
_exptl_crystal_F_000 2032
_exptl_crystal_size_max 0.6
_exptl_crystal_size_mid 0.5
_exptl_crystal_size_min 0.2
_refine_diff_density_max 0.543
_refine_diff_density_min -0.384
_refine_diff_density_rms 0.073
_refine_ls_extinction_method none
_refine_ls_goodness_of_fit_ref 1.033
_refine_ls_hydrogen_treatment constr
_refine_ls_matrix_type full
_refine_ls_number_parameters 309
_refine_ls_number_reflns 4842
_refine_ls_number_restraints 0
_refine_ls_restrained_S_all 1.033
_refine_ls_R_factor_all 0.0633
_refine_ls_R_factor_gt 0.0572
_refine_ls_shift/su_max 0.000
_refine_ls_shift/su_mean 0.000
_refine_ls_structure_factor_coef Fsqd
_refine_ls_weighting_details 'w=1/[\s^2^(Fo^2^)+(0.1120P)^2^+2.2620P] where P=(Fo^2^+2Fc^2^)/3'
_refine_ls_weighting_scheme calc
_refine_ls_wR_factor_gt 0.1535
_refine_ls_wR_factor_ref 0.1628
_reflns_Friedel_coverage 0.000
_reflns_number_gt 4213
_reflns_number_total 4842
_reflns_threshold_expression 'I > 2\s(I)'
_cod_data_source_file c7ra08267c2.cif
_cod_data_source_block zxg-3cls-136k
_cod_original_cell_volume 4898.98(16)
_cod_database_code 7228958
_shelx_space_group_comment
;
The symmetry employed for this shelxl refinement is uniquely defined
by the following loop, which should always be used as a source of
symmetry information in preference to the above space-group names.
They are only intended as comments.
;
_reflns_odcompleteness_completeness 99.93
_reflns_odcompleteness_iscentric 1
_reflns_odcompleteness_theta 66.97
_olex2_refinement_description
;
1. Fixed Uiso
 At 1.2 times of:
  All C(H) groups
 At 1.5 times of:
  All O(H) groups
2.a Ternary CH refined with riding coordinates:
 C009(H009), C00G(H00G)
2.b Aromatic/amide H refined with riding coordinates:
 C00A(H00A), C00E(H00E), C00F(H00F), C00H(H00H), C00I(H00I), C00K(H00K),
 C00M(H00M), C00O(H00O), C00P(H00P), C00Q(H00Q), C00R(H00R), C00S(H00S),
 C00T(H00T), C00U(H00U), C00V(H00V), C00W(H00W), C00X(H00X), C00Y(H00Y)
2.c Idealised tetrahedral OH refined as rotating group:
 O003(H003), O004(H004)
;
_shelx_shelxl_version_number 2014/7
_olex2_date_sample_data_collection 2017-04-06
_olex2_submission_special_instructions 'No special instructions were received'

loop_
_space_group_symop_operation_xyz
'x, y, z'
'-x+1/2, y, -z'
'x+1/2, y+1/2, z+1/2'
'-x+1, y+1/2, -z+1/2'
'-x, -y, -z'
'x-1/2, -y, z'
'-x+1/2, -y+1/2, -z+1/2'
'x, -y+1/2, z+1/2'

loop_
_atom_site_label
_atom_site_type_symbol
_atom_site_fract_x
_atom_site_fract_y
_atom_site_fract_z
_atom_site_U_iso_or_equiv
_atom_site_adp_type
_atom_site_occupancy
_atom_site_site_symmetry_order
_atom_site_calc_flag
_atom_site_refinement_flags_posn
Cl01 Cl 0.81933(5) 0.49222(2) 0.28427(3) 0.04140(18) Uani 1 1 d .
Cl02 Cl 0.48562(6) 0.36345(2) 0.32464(4) 0.0492(2) Uani 1 1 d .
O003 O 0.41911(14) 0.26543(6) 0.39279(9) 0.0382(4) Uani 1 1 d .
H003 H 0.3967 0.2378 0.4101 0.057 Uiso 1 1 calc GR
O004 O 0.77734(15) 0.39237(6) 0.35357(9) 0.0393(4) Uani 1 1 d .
H004 H 0.7715 0.3638 0.3727 0.059 Uiso 1 1 calc GR
N005 N 0.26466(15) 0.19118(6) 0.42481(9) 0.0268(3) Uani 1 1 d .
N006 N 0.83501(16) 0.31672(6) 0.44361(9) 0.0288(3) Uani 1 1 d .
C007 C 0.19971(19) 0.26350(7) 0.34945(10) 0.0284(4) Uani 1 1 d .
C008 C 0.29654(18) 0.09759(7) 0.41970(10) 0.0262(4) Uani 1 1 d .
C009 C 0.23035(18) 0.14178(7) 0.45785(10) 0.0258(4) Uani 1 1 d .
H009 H 0.1378 0.1370 0.4523 0.031 Uiso 1 1 calc R
C00A C 0.17818(18) 0.21390(7) 0.38525(10) 0.0279(4) Uani 1 1 d .
H00A H 0.0987 0.1983 0.3791 0.033 Uiso 1 1 calc R
C00B C 0.81527(18) 0.22270(7) 0.42637(11) 0.0284(4) Uani 1 1 d .
C00C C 0.88231(19) 0.41612(8) 0.38078(10) 0.0303(4) Uani 1 1 d .
C00D C 0.32020(19) 0.28723(7) 0.35495(11) 0.0291(4) Uani 1 1 d .
C00E C 0.4191(2) 0.10349(8) 0.39390(11) 0.0313(4) Uani 1 1 d .
H00E H 0.4603 0.1352 0.3989 0.038 Uiso 1 1 calc R
C00F C 0.93074(19) 0.34333(8) 0.46689(11) 0.0328(4) Uani 1 1 d .
H00F H 0.9832 0.3300 0.5049 0.039 Uiso 1 1 calc R
C00G C 0.81552(18) 0.26736(7) 0.48074(10) 0.0283(4) Uani 1 1 d .
H00G H 0.8840 0.2621 0.5184 0.034 Uiso 1 1 calc R
C00H C 0.2371(2) 0.04980(8) 0.41251(11) 0.0320(4) Uani 1 1 d .
H00H H 0.1546 0.0455 0.4288 0.038 Uiso 1 1 calc R
C00I C 0.7504(2) 0.22597(8) 0.35769(12) 0.0361(5) Uani 1 1 d .
H00I H 0.7106 0.2567 0.3435 0.043 Uiso 1 1 calc R
C00J C 0.3358(2) 0.33463(8) 0.31947(12) 0.0343(4) Uani 1 1 d .
C00K C 0.87228(19) 0.17622(8) 0.44697(12) 0.0327(4) Uani 1 1 d .
H00K H 0.9151 0.1735 0.4928 0.039 Uiso 1 1 calc R
C00L C 0.9611(2) 0.39381(8) 0.43619(12) 0.0352(4) Uani 1 1 d .
C00M C 0.4802(2) 0.06236(9) 0.36075(12) 0.0372(5) Uani 1 1 d .
H00M H 0.5613 0.0669 0.3426 0.045 Uiso 1 1 calc R
C00N C 0.9161(2) 0.46448(8) 0.35311(11) 0.0346(4) Uani 1 1 d .
C00O C 0.2996(2) 0.00853(8) 0.38136(13) 0.0390(5) Uani 1 1 d .
H00O H 0.2600 -0.0236 0.3784 0.047 Uiso 1 1 calc R
C00P C 0.0994(2) 0.28760(9) 0.30988(12) 0.0378(5) Uani 1 1 d .
H00P H 0.0201 0.2716 0.3059 0.045 Uiso 1 1 calc R
C00Q C 0.4209(2) 0.01469(9) 0.35458(13) 0.0395(5) Uani 1 1 d .
H00Q H 0.4620 -0.0129 0.3327 0.047 Uiso 1 1 calc R
C00R C 0.2360(2) 0.35840(8) 0.28141(12) 0.0380(5) Uani 1 1 d .
H00R H 0.2482 0.3902 0.2589 0.046 Uiso 1 1 calc R
C00S C 0.8660(2) 0.13363(8) 0.39975(14) 0.0388(5) Uani 1 1 d .
H00S H 0.9040 0.1026 0.4143 0.047 Uiso 1 1 calc R
C00T C 0.7449(2) 0.18368(9) 0.31050(12) 0.0414(5) Uani 1 1 d .
H00T H 0.7019 0.1863 0.2647 0.050 Uiso 1 1 calc R
C00U C 0.1168(2) 0.33483(9) 0.27667(13) 0.0420(5) Uani 1 1 d .
H00U H 0.0492 0.3509 0.2512 0.050 Uiso 1 1 calc R
C00V C 0.8031(2) 0.13748(9) 0.33108(13) 0.0402(5) Uani 1 1 d .
H00V H 0.8000 0.1093 0.2991 0.048 Uiso 1 1 calc R
C00W C 1.0247(3) 0.48964(10) 0.37823(16) 0.0516(6) Uani 1 1 d .
H00W H 1.0456 0.5216 0.3587 0.062 Uiso 1 1 calc R
C00X C 1.0697(3) 0.42004(12) 0.46187(16) 0.0581(8) Uani 1 1 d .
H00X H 1.1211 0.4055 0.4994 0.070 Uiso 1 1 calc R
C00Y C 1.1026(3) 0.46734(13) 0.43246(19) 0.0703(10) Uani 1 1 d .
H00Y H 1.1767 0.4840 0.4492 0.084 Uiso 1 1 calc R

loop_
_atom_site_aniso_label
_atom_site_aniso_U_11
_atom_site_aniso_U_22
_atom_site_aniso_U_33
_atom_site_aniso_U_23
_atom_site_aniso_U_13
_atom_site_aniso_U_12
Cl01 0.0467(3) 0.0372(3) 0.0402(3) 0.00614(19) 0.0004(2) 0.0046(2)
Cl02 0.0457(4) 0.0404(3) 0.0612(4) 0.0086(2) -0.0008(3) -0.0149(2)
O003 0.0323(8) 0.0349(8) 0.0467(9) 0.0084(6) -0.0089(6) -0.0066(6)
O004 0.0390(8) 0.0370(8) 0.0410(8) 0.0061(6) -0.0101(7) -0.0069(6)
N005 0.0283(8) 0.0267(7) 0.0255(7) -0.0008(6) 0.0001(6) 0.0004(6)
N006 0.0282(8) 0.0319(8) 0.0264(8) 0.0001(6) 0.0022(6) -0.0002(6)
C007 0.0284(10) 0.0311(9) 0.0257(9) 0.0022(7) 0.0028(7) 0.0020(7)
C008 0.0284(9) 0.0282(9) 0.0217(8) 0.0001(6) -0.0035(7) 0.0005(7)
C009 0.0229(9) 0.0271(9) 0.0274(10) 0.0005(7) -0.0009(7) -0.0015(7)
C00A 0.0237(9) 0.0322(9) 0.0279(9) -0.0003(7) 0.0027(7) -0.0004(7)
C00B 0.0240(9) 0.0333(9) 0.0285(9) 0.0010(7) 0.0070(7) -0.0026(7)
C00C 0.0297(10) 0.0345(10) 0.0269(9) -0.0041(7) 0.0036(7) -0.0019(8)
C00D 0.0296(10) 0.0305(9) 0.0270(9) -0.0016(7) 0.0010(7) 0.0030(7)
C00E 0.0314(10) 0.0311(9) 0.0312(9) 0.0000(7) 0.0000(8) -0.0007(7)
C00F 0.0285(10) 0.0396(11) 0.0300(9) 0.0032(8) -0.0025(8) -0.0023(8)
C00G 0.0246(10) 0.0325(9) 0.0276(9) 0.0025(7) 0.0003(7) -0.0006(7)
C00H 0.0322(10) 0.0337(10) 0.0299(10) -0.0021(7) -0.0034(8) -0.0049(8)
C00I 0.0427(12) 0.0350(10) 0.0307(10) 0.0022(8) 0.0009(9) -0.0014(8)
C00J 0.0401(11) 0.0305(9) 0.0327(10) -0.0016(8) 0.0063(8) -0.0054(8)
C00K 0.0242(9) 0.0368(10) 0.0372(10) 0.0011(8) 0.0031(8) -0.0002(7)
C00L 0.0322(11) 0.0389(11) 0.0343(10) 0.0034(8) -0.0001(8) -0.0059(8)
C00M 0.0312(10) 0.0424(11) 0.0380(11) -0.0023(8) 0.0038(8) 0.0048(8)
C00N 0.0375(11) 0.0351(10) 0.0314(10) 0.0014(8) 0.0042(8) 0.0000(8)
C00O 0.0439(12) 0.0305(10) 0.0421(12) -0.0059(8) -0.0060(9) -0.0020(8)
C00P 0.0292(10) 0.0451(12) 0.0391(11) 0.0104(9) 0.0020(8) 0.0005(9)
C00Q 0.0435(12) 0.0361(11) 0.0387(11) -0.0074(8) -0.0005(9) 0.0081(9)
C00R 0.0470(13) 0.0311(10) 0.0362(11) 0.0060(8) 0.0058(9) 0.0016(9)
C00S 0.0297(10) 0.0330(10) 0.0542(13) -0.0008(9) 0.0083(9) -0.0002(8)
C00T 0.0505(13) 0.0438(12) 0.0300(10) -0.0012(9) 0.0025(9) -0.0095(10)
C00U 0.0394(12) 0.0454(12) 0.0411(12) 0.0139(9) 0.0002(9) 0.0086(9)
C00V 0.0417(12) 0.0377(11) 0.0420(12) -0.0089(9) 0.0126(9) -0.0096(9)
C00W 0.0527(15) 0.0470(13) 0.0549(15) 0.0138(11) -0.0025(12) -0.0184(11)
C00X 0.0485(15) 0.0654(16) 0.0587(16) 0.0251(13) -0.0226(12) -0.0241(13)
C00Y 0.0575(17) 0.0734(19) 0.078(2) 0.0304(16) -0.0266(15) -0.0391(15)

loop_
_atom_type_symbol
_atom_type_description
_atom_type_scat_dispersion_real
_atom_type_scat_dispersion_imag
_atom_type_scat_source
C C 0.0181 0.0091 'International Tables Vol C Tables 4.2.6.8 and 6.1.1.4'
H H 0.0000 0.0000 'International Tables Vol C Tables 4.2.6.8 and 6.1.1.4'
Cl Cl 0.3639 0.7018 'International Tables Vol C Tables 4.2.6.8 and 6.1.1.4'
N N 0.0311 0.0180 'International Tables Vol C Tables 4.2.6.8 and 6.1.1.4'
O O 0.0492 0.0322 'International Tables Vol C Tables 4.2.6.8 and 6.1.1.4'

loop_
_geom_angle_atom_site_label_1
_geom_angle_atom_site_label_2
_geom_angle_atom_site_label_3
_geom_angle
_geom_angle_site_symmetry_1
_geom_angle_site_symmetry_3
C00D O003 H003 109.5 . .
C00C O004 H004 109.5 . .
C00A N005 C009 116.78(16) . .
C00F N006 C00G 116.27(17) . .
C00D C007 C00A 120.43(17) . .
C00P C007 C00A 119.58(18) . .
C00P C007 C00D 120.00(18) . .
C00E C008 C009 120.85(17) . .
C00H C008 C009 120.19(17) . .
C00H C008 C00E 118.91(18) . .
N005 C009 C008 110.59(15) . .
N005 C009 C009 109.69(11) . 2_556
N005 C009 H009 109.0 . .
C008 C009 C009 109.44(13) . 2_556
C008 C009 H009 109.0 . .
C009 C009 H009 109.0 2_556 .
N005 C00A C007 122.32(18) . .
N005 C00A H00A 118.8 . .
C007 C00A H00A 118.8 . .
C00I C00B C00G 121.19(18) . .
C00K C00B C00G 119.79(18) . .
C00K C00B C00I 118.83(19) . .
O004 C00C C00L 121.97(18) . .
O004 C00C C00N 119.74(19) . .
C00N C00C C00L 118.30(19) . .
O003 C00D C007 121.85(17) . .
O003 C00D C00J 120.03(18) . .
C00J C00D C007 118.12(18) . .
C008 C00E H00E 119.8 . .
C00M C00E C008 120.41(19) . .
C00M C00E H00E 119.8 . .
N006 C00F H00F 118.7 . .
N006 C00F C00L 122.57(19) . .
C00L C00F H00F 118.7 . .
N006 C00G C00B 111.56(15) . .
N006 C00G C00G 110.11(11) . 2_656
N006 C00G H00G 109.1 . .
C00B C00G C00G 107.84(14) . 2_656
C00B C00G H00G 109.1 . .
C00G C00G H00G 109.1 2_656 .
C008 C00H H00H 119.7 . .
C00O C00H C008 120.52(19) . .
C00O C00H H00H 119.7 . .
C00B C00I H00I 119.8 . .
C00T C00I C00B 120.4(2) . .
C00T C00I H00I 119.8 . .
C00D C00J Cl02 118.20(17) . .
C00R C00J Cl02 120.33(16) . .
C00R C00J C00D 121.5(2) . .
C00B C00K H00K 119.6 . .
C00B C00K C00S 120.8(2) . .
C00S C00K H00K 119.6 . .
C00C C00L C00F 120.65(19) . .
C00X C00L C00C 119.5(2) . .
C00X C00L C00F 119.9(2) . .
C00E C00M H00M 119.8 . .
C00Q C00M C00E 120.3(2) . .
C00Q C00M H00M 119.8 . .
C00C C00N Cl01 118.54(17) . .
C00W C00N Cl01 119.84(17) . .
C00W C00N C00C 121.6(2) . .
C00H C00O H00O 119.8 . .
C00H C00O C00Q 120.5(2) . .
C00Q C00O H00O 119.8 . .
C007 C00P H00P 119.7 . .
C00U C00P C007 120.6(2) . .
C00U C00P H00P 119.7 . .
C00M C00Q C00O 119.3(2) . .
C00M C00Q H00Q 120.3 . .
C00O C00Q H00Q 120.3 . .
C00J C00R H00R 120.0 . .
C00J C00R C00U 120.04(19) . .
C00U C00R H00R 120.0 . .
C00K C00S H00S 120.0 . .
C00V C00S C00K 120.0(2) . .
C00V C00S H00S 120.0 . .
C00I C00T H00T 119.7 . .
C00I C00T C00V 120.5(2) . .
C00V C00T H00T 119.7 . .
C00P C00U C00R 119.7(2) . .
C00P C00U H00U 120.1 . .
C00R C00U H00U 120.1 . .
C00S C00V C00T 119.5(2) . .
C00S C00V H00V 120.3 . .
C00T C00V H00V 120.3 . .
C00N C00W H00W 120.0 . .
C00N C00W C00Y 119.9(2) . .
C00Y C00W H00W 120.0 . .
C00L C00X H00X 119.4 . .
C00Y C00X C00L 121.1(2) . .
C00Y C00X H00X 119.4 . .
C00W C00Y C00X 119.6(2) . .
C00W C00Y H00Y 120.2 . .
C00X C00Y H00Y 120.2 . .

loop_
_geom_bond_atom_site_label_1
_geom_bond_atom_site_label_2
_geom_bond_distance
_geom_bond_site_symmetry_2
Cl01 C00N 1.732(2) .
Cl02 C00J 1.740(2) .
O003 H003 0.8200 .
O003 C00D 1.346(2) .
O004 H004 0.8200 .
O004 C00C 1.339(3) .
N005 C009 1.462(2) .
N005 C00A 1.278(3) .
N006 C00F 1.277(3) .
N006 C00G 1.461(2) .
C007 C00A 1.459(3) .
C007 C00D 1.406(3) .
C007 C00P 1.398(3) .
C008 C009 1.516(3) .
C008 C00E 1.391(3) .
C008 C00H 1.390(3) .
C009 C009 1.562(4) 2_556
C009 H009 0.9800 .
C00A H00A 0.9300 .
C00B C00G 1.517(3) .
C00B C00I 1.395(3) .
C00B C00K 1.389(3) .
C00C C00L 1.399(3) .
C00C C00N 1.398(3) .
C00D C00J 1.397(3) .
C00E H00E 0.9300 .
C00E C00M 1.389(3) .
C00F H00F 0.9300 .
C00F C00L 1.459(3) .
C00G C00G 1.562(4) 2_656
C00G H00G 0.9800 .
C00H H00H 0.9300 .
C00H C00O 1.383(3) .
C00I H00I 0.9300 .
C00I C00T 1.387(3) .
C00J C00R 1.377(3) .
C00K H00K 0.9300 .
C00K C00S 1.394(3) .
C00L C00X 1.392(3) .
C00M H00M 0.9300 .
C00M C00Q 1.385(3) .
C00N C00W 1.375(3) .
C00O H00O 0.9300 .
C00O C00Q 1.386(3) .
C00P H00P 0.9300 .
C00P C00U 1.377(3) .
C00Q H00Q 0.9300 .
C00R H00R 0.9300 .
C00R C00U 1.391(4) .
C00S H00S 0.9300 .
C00S C00V 1.386(4) .
C00T H00T 0.9300 .
C00T C00V 1.388(4) .
C00U H00U 0.9300 .
C00V H00V 0.9300 .
C00W H00W 0.9300 .
C00W C00Y 1.379(4) .
C00X H00X 0.9300 .
C00X C00Y 1.383(4) .
C00Y H00Y 0.9300 .

loop_
_geom_torsion_atom_site_label_1
_geom_torsion_atom_site_label_2
_geom_torsion_atom_site_label_3
_geom_torsion_atom_site_label_4
_geom_torsion
_geom_torsion_site_symmetry_4
Cl01 C00N C00W C00Y -179.3(3) .
Cl02 C00J C00R C00U 179.16(18) .
O003 C00D C00J Cl02 1.0(3) .
O003 C00D C00J C00R -178.8(2) .
O004 C00C C00L C00F -0.3(3) .
O004 C00C C00L C00X 179.4(2) .
O004 C00C C00N Cl01 0.3(3) .
O004 C00C C00N C00W -178.4(2) .
N006 C00F C00L C00C 2.3(3) .
N006 C00F C00L C00X -177.4(2) .
C007 C00D C00J Cl02 -178.74(15) .
C007 C00D C00J C00R 1.4(3) .
C007 C00P C00U C00R 1.1(4) .
C008 C00E C00M C00Q -1.5(3) .
C008 C00H C00O C00Q -2.2(3) .
C009 N005 C00A C007 179.69(16) .
C009 C008 C00E C00M 178.31(18) .
C009 C008 C00H C00O -176.51(18) .
C00A N005 C009 C008 108.34(19) .
C00A N005 C009 C009 -130.86(19) 2_556
C00A C007 C00D O003 0.1(3) .
C00A C007 C00D C00J 179.84(17) .
C00A C007 C00P C00U 178.9(2) .
C00B C00I C00T C00V 0.4(3) .
C00B C00K C00S C00V 0.5(3) .
C00C C00L C00X C00Y -1.4(5) .
C00C C00N C00W C00Y -0.6(4) .
C00D C007 C00A N005 2.7(3) .
C00D C007 C00P C00U -0.7(3) .
C00D C00J C00R C00U -1.0(3) .
C00E C008 C009 N005 35.2(2) .
C00E C008 C009 C009 -85.8(2) 2_556
C00E C008 C00H C00O 1.1(3) .
C00E C00M C00Q C00O 0.4(3) .
C00F N006 C00G C00B -122.25(19) .
C00F N006 C00G C00G 118.0(2) 2_656
C00F C00L C00X C00Y 178.4(3) .
C00G N006 C00F C00L -178.87(18) .
C00G C00B C00I C00T -176.19(19) .
C00G C00B C00K C00S 175.81(18) .
C00H C008 C009 N005 -147.25(17) .
C00H C008 C009 C009 91.8(2) 2_556
C00H C008 C00E C00M 0.7(3) .
C00H C00O C00Q C00M 1.4(3) .
C00I C00B C00G N006 -43.3(2) .
C00I C00B C00G C00G 77.8(2) 2_656
C00I C00B C00K C00S 0.6(3) .
C00I C00T C00V C00S 0.7(3) .
C00J C00R C00U C00P -0.3(4) .
C00K C00B C00G N006 141.59(18) .
C00K C00B C00G C00G -97.4(2) 2_656
C00K C00B C00I C00T -1.0(3) .
C00K C00S C00V C00T -1.1(3) .
C00L C00C C00N Cl01 179.76(16) .
C00L C00C C00N C00W 1.0(3) .
C00L C00X C00Y C00W 1.8(6) .
C00N C00C C00L C00F -179.77(19) .
C00N C00C C00L C00X -0.1(3) .
C00N C00W C00Y C00X -0.9(5) .
C00P C007 C00A N005 -176.88(19) .
C00P C007 C00D O003 179.69(19) .
C00P C007 C00D C00J -0.6(3) .
